data_1553675
loop_
_publ_author_name
'Peng, Zhixing'
'Huang, Kai'
'Tao, Yuhan'
'Li, Xihui'
'Zhang, Lianpeng'
'Lu, Ping'
'Wang, Yanguang'

_publ_section_title
;
 Turning on the solid emission from non-emissive 2-aryl-3-cyanobenzofurans
 by tethering tetraphenylethene for green electroluminescence
;
_journal_issue 9
_journal_name_full 'Materials Chemistry Frontiers'
_journal_page_first 1858
_journal_paper_doi 10.1039/C7QM00145B
_journal_volume 1
_journal_year 2017
_chemical_formula_moiety 'C42 H29 N O2'
_chemical_formula_sum 'C42 H29 N O2'
_chemical_formula_weight 579.66
_space_group_crystal_system monoclinic
_space_group_IT_number 14
_space_group_name_Hall '-P 2ybc'
_space_group_name_H-M_alt 'P 1 21/c 1'
_atom_sites_solution_hydrogens geom
_atom_sites_solution_primary direct
_atom_sites_solution_secondary difmap
_audit_creation_date 2016-11-10
_audit_creation_method
;
Olex2 1.2
(compiled 2014.03.20 svn.r2914 for OlexSys, GUI svn.r4816)
;
_audit_update_record
;
2016-12-07 deposited with the CCDC.
2017-05-09 downloaded from the CCDC.
;
_cell_angle_alpha 90.00
_cell_angle_beta 103.670(6)
_cell_angle_gamma 90.00
_cell_formula_units_Z 4
_cell_length_a 18.2932(10)
_cell_length_b 19.3313(9)
_cell_length_c 9.1613(6)
_cell_measurement_reflns_used 2971
_cell_measurement_temperature 293(2)
_cell_measurement_theta_max 29.4202
_cell_measurement_theta_min 3.1075
_cell_volume 3148.0(3)
_computing_cell_refinement
;
CrysAlisPro, Agilent Technologies,
Version 1.171.35.11 (release 16-05-2011 CrysAlis171 .NET)
(compiled May 16 2011,17:55:39)
;
_computing_data_collection
;
CrysAlisPro, Agilent Technologies,
Version 1.171.35.11 (release 16-05-2011 CrysAlis171 .NET)
(compiled May 16 2011,17:55:39)
;
_computing_data_reduction
;
CrysAlisPro, Agilent Technologies,
Version 1.171.35.11 (release 16-05-2011 CrysAlis171 .NET)
(compiled May 16 2011,17:55:39)
;
_computing_molecular_graphics 'Olex2 (Dolomanov et al., 2009)'
_computing_publication_material 'Olex2 (Dolomanov et al., 2009)'
_computing_structure_refinement 'ShelXL (Sheldrick, 2008)'
_computing_structure_solution 'ShelXS (Sheldrick, 2008)'
_diffrn_ambient_temperature 293.15
_diffrn_detector_area_resol_mean 10.3592
_diffrn_measured_fraction_theta_full 0.998
_diffrn_measured_fraction_theta_max 0.998
_diffrn_measurement_device_type 'Xcalibur, Atlas, Gemini ultra'
_diffrn_measurement_method '\w scans'
_diffrn_orient_matrix_UB_11 0.0112964000
_diffrn_orient_matrix_UB_12 -0.0307494000
_diffrn_orient_matrix_UB_13 -0.0307595000
_diffrn_orient_matrix_UB_21 -0.0382705000
_diffrn_orient_matrix_UB_22 -0.0085342000
_diffrn_orient_matrix_UB_23 -0.0307183000
_diffrn_orient_matrix_UB_31 0.0011433000
_diffrn_orient_matrix_UB_32 0.0181141000
_diffrn_orient_matrix_UB_33 -0.0667381000
_diffrn_radiation_monochromator graphite
_diffrn_radiation_type MoK\a
_diffrn_radiation_wavelength 0.71073
_diffrn_reflns_av_R_equivalents 0.0598
_diffrn_reflns_av_unetI/netI 0.0537
_diffrn_reflns_limit_h_max 14
_diffrn_reflns_limit_h_min -22
_diffrn_reflns_limit_k_max 22
_diffrn_reflns_limit_k_min -23
_diffrn_reflns_limit_l_max 11
_diffrn_reflns_limit_l_min -10
_diffrn_reflns_number 19844
_diffrn_reflns_theta_full 25.35
_diffrn_reflns_theta_max 25.35
_diffrn_reflns_theta_min 3.11
_diffrn_source 'Enhance (Mo) X-ray Source'
_exptl_absorpt_coefficient_mu 0.074
_exptl_absorpt_correction_T_max 1.00000
_exptl_absorpt_correction_T_min 0.93556
_exptl_absorpt_correction_type multi-scan
_exptl_absorpt_process_details
;
CrysAlisPro, Agilent Technologies,
Version 1.171.35.11 (release 16-05-2011 CrysAlis171 .NET)
(compiled May 16 2011,17:55:39)
Empirical absorption correction using spherical harmonics,
 implemented in SCALE3 ABSPACK scaling algorithm.
;
_exptl_crystal_colour 'light yellow'
_exptl_crystal_colour_modifier light
_exptl_crystal_colour_primary yellow
_exptl_crystal_density_diffrn 1.223
_exptl_crystal_density_method 'not measured'
_exptl_crystal_description plate
_exptl_crystal_F_000 1216
_exptl_crystal_size_max 0.48
_exptl_crystal_size_mid 0.32
_exptl_crystal_size_min 0.2
_refine_diff_density_max 0.391
_refine_diff_density_min -0.230
_refine_diff_density_rms 0.036
_refine_ls_extinction_method none
_refine_ls_goodness_of_fit_ref 1.024
_refine_ls_hydrogen_treatment constr
_refine_ls_matrix_type full
_refine_ls_number_parameters 407
_refine_ls_number_reflns 5740
_refine_ls_number_restraints 0
_refine_ls_restrained_S_all 1.024
_refine_ls_R_factor_all 0.1067
_refine_ls_R_factor_gt 0.0593
_refine_ls_shift/su_max 0.001
_refine_ls_shift/su_mean 0.000
_refine_ls_structure_factor_coef Fsqd
_refine_ls_weighting_details 'calc w=1/[\s^2^(Fo^2^)+(0.0743P)^2^+0.2421P] where P=(Fo^2^+2Fc^2^)/3'
_refine_ls_weighting_scheme calc
_refine_ls_wR_factor_gt 0.1390
_refine_ls_wR_factor_ref 0.1674
_reflns_number_gt 3438
_reflns_number_total 5740
_reflns_threshold_expression >2sigma(I)
_cod_data_source_file c7qm00145b2.cif
_cod_data_source_block 161109_pzx_2_9235
_cod_database_code 1553675
_chemical_oxdiff_formula 'c10 h10 n2 o8'
_reflns_odcompleteness_completeness 99.71
_reflns_odcompleteness_iscentric 1
_reflns_odcompleteness_theta 26.32
_olex2_refinement_description
;
1. Fixed Uiso
 At 1.2 times of:
  All C(H) groups
 At 1.5 times of:
  All C(H,H,H) groups
2.a Aromatic/amide H refined with riding coordinates:
 C1(H1), C2(H2), C4(H4), C5(H5), C8(H8), C9(H9), C12(H12), C16(H16), C17(H17),
 C19(H19), C20(H20), C24(H24), C25(H25), C26(H26), C27(H27), C28(H28), C32(H32),
  C33(H33), C34(H34), C35(H35), C36(H36), C38(H38), C39(H39), C40(H40),
 C41(H41), C42(H42)
2.b Idealised Me refined as rotating group:
 C29(H29A,H29B,H29C)
;

loop_
_space_group_symop_id
_space_group_symop_operation_xyz
1 'x, y, z'
2 '-x, y+1/2, -z+1/2'
3 '-x, -y, -z'
4 'x, -y-1/2, z-1/2'

loop_
_atom_site_label
_atom_site_type_symbol
_atom_site_fract_x
_atom_site_fract_y
_atom_site_fract_z
_atom_site_U_iso_or_equiv
_atom_site_adp_type
_atom_site_occupancy
_atom_site_calc_flag
_atom_site_refinement_flags_posn
O1 O 0.47852(12) 0.67163(11) -0.4294(3) 0.0970(7) Uani 1 d .
O2 O 0.05350(9) 0.69980(7) 0.04378(18) 0.0556(4) Uani 1 d .
N1 N 0.11791(14) 0.92882(12) -0.0686(3) 0.0841(8) Uani 1 d .
C1 C 0.35243(18) 0.72226(16) -0.2010(4) 0.0901(10) Uani 1 d .
H1 H 0.3508 0.7571 -0.1318 0.108 Uiso 1 calc R
C2 C 0.41311(18) 0.71950(19) -0.2656(4) 0.1030(12) Uani 1 d .
H2 H 0.4515 0.7520 -0.2392 0.124 Uiso 1 calc R
C3 C 0.41730(16) 0.66936(15) -0.3681(3) 0.0729(8) Uani 1 d .
C4 C 0.36083(18) 0.62241(15) -0.4040(3) 0.0772(8) Uani 1 d .
H4 H 0.3628 0.5880 -0.4739 0.093 Uiso 1 calc R
C5 C 0.30040(16) 0.62509(13) -0.3377(3) 0.0705(8) Uani 1 d .
H5 H 0.2628 0.5918 -0.3633 0.085 Uiso 1 calc R
C6 C 0.29409(14) 0.67555(12) -0.2348(3) 0.0580(7) Uani 1 d .
C7 C 0.22923(13) 0.68012(12) -0.1643(3) 0.0546(6) Uani 1 d .
C8 C 0.19550(15) 0.62000(13) -0.1242(3) 0.0663(7) Uani 1 d .
H8 H 0.2135 0.5772 -0.1465 0.080 Uiso 1 calc R
C9 C 0.13691(15) 0.62155(12) -0.0531(3) 0.0649(7) Uani 1 d .
H9 H 0.1156 0.5813 -0.0262 0.078 Uiso 1 calc R
C10 C 0.11182(13) 0.68574(11) -0.0244(3) 0.0527(6) Uani 1 d .
C11 C 0.14115(13) 0.74678(11) -0.0654(3) 0.0483(6) Uani 1 d .
C12 C 0.20101(13) 0.74406(11) -0.1349(3) 0.0530(6) Uani 1 d .
H12 H 0.2219 0.7846 -0.1614 0.064 Uiso 1 calc R
C13 C 0.09672(13) 0.80111(11) -0.0214(3) 0.0481(6) Uani 1 d .
C14 C 0.04469(13) 0.77035(11) 0.0432(2) 0.0489(6) Uani 1 d .
C15 C -0.01639(12) 0.79656(11) 0.1053(2) 0.0464(6) Uani 1 d .
C16 C -0.05485(13) 0.75441(11) 0.1837(3) 0.0523(6) Uani 1 d .
H16 H -0.0427 0.7077 0.1957 0.063 Uiso 1 calc R
C17 C -0.11114(13) 0.78111(12) 0.2444(3) 0.0526(6) Uani 1 d .
H17 H -0.1348 0.7525 0.3008 0.063 Uiso 1 calc R
C18 C -0.13298(13) 0.84981(11) 0.2228(2) 0.0472(6) Uani 1 d .
C19 C -0.09569(14) 0.89083(12) 0.1397(3) 0.0588(7) Uani 1 d .
H19 H -0.1105 0.9366 0.1209 0.071 Uiso 1 calc R
C20 C -0.03759(14) 0.86556(12) 0.0846(3) 0.0599(7) Uani 1 d .
H20 H -0.0121 0.8948 0.0329 0.072 Uiso 1 calc R
C21 C -0.18942(13) 0.88259(11) 0.2952(3) 0.0484(6) Uani 1 d .
C22 C -0.25935(13) 0.89870(11) 0.2160(3) 0.0510(6) Uani 1 d .
C23 C -0.31221(14) 0.94300(13) 0.2775(3) 0.0583(7) Uani 1 d .
C24 C -0.38103(16) 0.91804(16) 0.2903(3) 0.0776(8) Uani 1 d .
H24 H -0.3942 0.8728 0.2610 0.093 Uiso 1 calc R
C25 C -0.4307(2) 0.9580(3) 0.3449(4) 0.1078(12) Uani 1 d .
H25 H -0.4763 0.9396 0.3545 0.129 Uiso 1 calc R
C26 C -0.4124(3) 1.0246(3) 0.3848(4) 0.1201(15) Uani 1 d .
H26 H -0.4457 1.0519 0.4222 0.144 Uiso 1 calc R
C27 C -0.3454(2) 1.05214(19) 0.3706(4) 0.1072(13) Uani 1 d .
H27 H -0.3337 1.0980 0.3970 0.129 Uiso 1 calc R
C28 C -0.29477(17) 1.01130(15) 0.3163(3) 0.0805(9) Uani 1 d .
H28 H -0.2494 1.0299 0.3062 0.097 Uiso 1 calc R
C29 C 0.4848(2) 0.6213(2) -0.5361(5) 0.1283(14) Uani 1 d .
H29A H 0.4416 0.6235 -0.6191 0.192 Uiso 1 calc GR
H29B H 0.4878 0.5763 -0.4909 0.192 Uiso 1 calc GR
H29C H 0.5294 0.6297 -0.5714 0.192 Uiso 1 calc GR
C30 C 0.10711(14) 0.87230(13) -0.0458(3) 0.0573(6) Uani 1 d .
C31 C -0.15862(13) 0.90284(11) 0.4559(3) 0.0499(6) Uani 1 d .
C32 C -0.19995(16) 0.89839(14) 0.5635(3) 0.0660(7) Uani 1 d .
H32 H -0.2481 0.8797 0.5381 0.079 Uiso 1 calc R
C33 C -0.17081(19) 0.92135(16) 0.7083(3) 0.0804(9) Uani 1 d .
H33 H -0.1994 0.9180 0.7795 0.096 Uiso 1 calc R
C34 C -0.0997(2) 0.94913(14) 0.7474(3) 0.0777(9) Uani 1 d .
H34 H -0.0812 0.9669 0.8433 0.093 Uiso 1 calc R
C35 C -0.05633(18) 0.95052(13) 0.6448(3) 0.0722(8) Uani 1 d .
H35 H -0.0073 0.9672 0.6725 0.087 Uiso 1 calc R
C36 C -0.08498(14) 0.92725(12) 0.5006(3) 0.0590(7) Uani 1 d .
H36 H -0.0548 0.9278 0.4320 0.071 Uiso 1 calc R
C37 C -0.28930(13) 0.87668(12) 0.0559(3) 0.0524(6) Uani 1 d .
C38 C -0.28796(16) 0.80875(14) 0.0104(3) 0.0693(8) Uani 1 d .
H38 H -0.2665 0.7750 0.0797 0.083 Uiso 1 calc R
C39 C -0.31832(19) 0.79035(18) -0.1374(4) 0.0866(9) Uani 1 d .
H39 H -0.3167 0.7444 -0.1666 0.104 Uiso 1 calc R
C40 C -0.35061(19) 0.8389(2) -0.2406(4) 0.0932(10) Uani 1 d .
H40 H -0.3718 0.8260 -0.3393 0.112 Uiso 1 calc R
C41 C -0.35166(18) 0.9068(2) -0.1981(3) 0.0926(10) Uani 1 d .
H41 H -0.3726 0.9403 -0.2686 0.111 Uiso 1 calc R
C42 C -0.32155(16) 0.92558(15) -0.0508(3) 0.0714(8) Uani 1 d .
H42 H -0.3229 0.9717 -0.0227 0.086 Uiso 1 calc R

loop_
_atom_site_aniso_label
_atom_site_aniso_U_11
_atom_site_aniso_U_22
_atom_site_aniso_U_33
_atom_site_aniso_U_23
_atom_site_aniso_U_13
_atom_site_aniso_U_12
O1 0.0766(15) 0.1134(17) 0.1121(18) -0.0160(14) 0.0444(13) 0.0160(12)
O2 0.0532(10) 0.0416(9) 0.0726(11) 0.0015(7) 0.0165(9) 0.0043(7)
N1 0.0815(17) 0.0520(14) 0.123(2) 0.0063(14) 0.0326(15) 0.0035(12)
C1 0.074(2) 0.095(2) 0.108(3) -0.0508(19) 0.0349(19) -0.0167(17)
C2 0.071(2) 0.113(3) 0.136(3) -0.052(2) 0.047(2) -0.0257(18)
C3 0.0540(18) 0.083(2) 0.083(2) -0.0076(16) 0.0189(16) 0.0119(15)
C4 0.074(2) 0.0698(18) 0.092(2) -0.0194(15) 0.0263(18) 0.0136(15)
C5 0.0611(18) 0.0606(16) 0.089(2) -0.0166(14) 0.0164(16) 0.0039(13)
C6 0.0510(15) 0.0561(15) 0.0650(16) -0.0108(12) 0.0099(13) 0.0090(12)
C7 0.0495(15) 0.0488(14) 0.0623(16) -0.0076(11) 0.0068(13) 0.0062(11)
C8 0.0615(17) 0.0476(15) 0.089(2) -0.0080(13) 0.0170(16) 0.0092(12)
C9 0.0626(17) 0.0424(14) 0.091(2) 0.0001(13) 0.0213(15) 0.0029(12)
C10 0.0464(14) 0.0491(14) 0.0611(16) -0.0020(11) 0.0100(12) 0.0055(11)
C11 0.0449(13) 0.0427(13) 0.0539(14) -0.0025(10) 0.0049(12) 0.0047(10)
C12 0.0486(14) 0.0484(14) 0.0604(15) -0.0020(11) 0.0098(12) 0.0008(11)
C13 0.0456(13) 0.0412(13) 0.0554(14) -0.0004(10) 0.0075(12) 0.0038(10)
C14 0.0494(14) 0.0459(13) 0.0483(14) 0.0007(10) 0.0053(12) 0.0055(10)
C15 0.0471(14) 0.0438(13) 0.0463(13) 0.0014(10) 0.0071(11) 0.0037(10)
C16 0.0575(15) 0.0416(13) 0.0566(15) 0.0014(11) 0.0111(13) 0.0011(11)
C17 0.0565(15) 0.0506(14) 0.0529(14) 0.0052(11) 0.0169(12) 0.0001(11)
C18 0.0482(14) 0.0460(13) 0.0462(13) 0.0017(10) 0.0088(11) 0.0019(10)
C19 0.0644(17) 0.0465(13) 0.0715(17) 0.0127(12) 0.0277(14) 0.0124(11)
C20 0.0651(17) 0.0497(14) 0.0730(17) 0.0159(12) 0.0327(14) 0.0099(12)
C21 0.0522(15) 0.0449(13) 0.0498(14) 0.0019(10) 0.0156(12) -0.0004(10)
C22 0.0504(15) 0.0499(13) 0.0542(14) -0.0010(11) 0.0153(12) 0.0008(10)
C23 0.0511(16) 0.0711(17) 0.0496(15) -0.0066(12) 0.0054(12) 0.0114(12)
C24 0.0616(19) 0.100(2) 0.076(2) -0.0102(16) 0.0244(16) 0.0083(16)
C25 0.076(2) 0.162(4) 0.092(3) -0.015(3) 0.032(2) 0.020(2)
C26 0.091(3) 0.181(4) 0.082(3) -0.038(3) 0.007(2) 0.059(3)
C27 0.100(3) 0.103(3) 0.099(3) -0.045(2) -0.015(2) 0.038(2)
C28 0.0712(19) 0.077(2) 0.084(2) -0.0227(16) 0.0002(16) 0.0189(15)
C29 0.112(3) 0.169(4) 0.116(3) -0.012(3) 0.052(3) 0.033(3)
C30 0.0512(15) 0.0472(15) 0.0747(17) -0.0009(13) 0.0173(13) 0.0052(11)
C31 0.0507(15) 0.0484(13) 0.0504(14) 0.0045(11) 0.0114(12) 0.0050(10)
C32 0.0589(17) 0.0838(19) 0.0550(16) 0.0022(13) 0.0129(14) 0.0040(13)
C33 0.084(2) 0.105(2) 0.0540(18) 0.0032(15) 0.0213(17) 0.0125(18)
C34 0.102(3) 0.0714(19) 0.0512(17) 0.0009(13) 0.0018(18) 0.0079(17)
C35 0.082(2) 0.0628(17) 0.0624(18) 0.0025(14) -0.0011(17) -0.0078(14)
C36 0.0605(17) 0.0575(15) 0.0588(16) 0.0034(12) 0.0138(14) -0.0039(12)
C37 0.0436(14) 0.0648(16) 0.0507(14) -0.0054(12) 0.0149(12) 0.0004(11)
C38 0.079(2) 0.0651(17) 0.0615(18) -0.0083(13) 0.0127(15) -0.0066(13)
C39 0.096(2) 0.091(2) 0.073(2) -0.0256(18) 0.0196(19) -0.0145(18)
C40 0.085(2) 0.137(3) 0.056(2) -0.024(2) 0.0132(18) -0.001(2)
C41 0.082(2) 0.134(3) 0.058(2) 0.0082(19) 0.0106(17) 0.026(2)
C42 0.0743(19) 0.0816(19) 0.0565(17) -0.0011(14) 0.0115(15) 0.0168(14)

loop_
_atom_type_symbol
_atom_type_description
_atom_type_scat_dispersion_real
_atom_type_scat_dispersion_imag
_atom_type_scat_source
C C 0.0033 0.0016 'International Tables Vol C Tables 4.2.6.8 and 6.1.1.4'
H H 0.0000 0.0000 'International Tables Vol C Tables 4.2.6.8 and 6.1.1.4'
N N 0.0061 0.0033 'International Tables Vol C Tables 4.2.6.8 and 6.1.1.4'
O O 0.0106 0.0060 'International Tables Vol C Tables 4.2.6.8 and 6.1.1.4'

loop_
_geom_angle_atom_site_label_1
_geom_angle_atom_site_label_2
_geom_angle_atom_site_label_3
_geom_angle
C3 O1 C29 118.3(3)
C14 O2 C10 107.18(17)
C2 C1 H1 118.7
C6 C1 H1 118.7
C6 C1 C2 122.6(3)
C1 C2 H2 119.8
C3 C2 C1 120.4(3)
C3 C2 H2 119.8
C2 C3 O1 116.4(3)
C4 C3 O1 125.0(3)
C4 C3 C2 118.6(3)
C3 C4 H4 119.6
C3 C4 C5 120.8(3)
C5 C4 H4 119.6
C4 C5 H5 119.0
C6 C5 C4 122.1(3)
C6 C5 H5 119.0
C1 C6 C5 115.6(3)
C1 C6 C7 121.4(2)
C5 C6 C7 123.0(2)
C8 C7 C6 120.7(2)
C12 C7 C6 120.6(2)
C12 C7 C8 118.6(2)
C7 C8 H8 118.5
C9 C8 C7 122.9(2)
C9 C8 H8 118.5
C8 C9 H9 121.8
C10 C9 C8 116.3(2)
C10 C9 H9 121.8
O2 C10 C11 110.15(19)
C9 C10 O2 126.4(2)
C9 C10 C11 123.4(2)
C10 C11 C12 119.3(2)
C10 C11 C13 105.3(2)
C12 C11 C13 135.4(2)
C7 C12 C11 119.4(2)
C7 C12 H12 120.3
C11 C12 H12 120.3
C14 C13 C11 107.44(19)
C14 C13 C30 128.6(2)
C30 C13 C11 123.9(2)
O2 C14 C15 116.3(2)
C13 C14 O2 109.88(19)
C13 C14 C15 133.8(2)
C16 C15 C14 121.9(2)
C16 C15 C20 118.5(2)
C20 C15 C14 119.7(2)
C15 C16 H16 119.7
C17 C16 C15 120.5(2)
C17 C16 H16 119.7
C16 C17 H17 119.4
C16 C17 C18 121.1(2)
C18 C17 H17 119.4
C17 C18 C21 123.3(2)
C19 C18 C17 117.6(2)
C19 C18 C21 118.9(2)
C18 C19 H19 119.2
C20 C19 C18 121.6(2)
C20 C19 H19 119.2
C15 C20 H20 119.7
C19 C20 C15 120.5(2)
C19 C20 H20 119.7
C18 C21 C31 114.09(19)
C22 C21 C18 121.8(2)
C22 C21 C31 123.8(2)
C21 C22 C23 122.9(2)
C21 C22 C37 122.7(2)
C23 C22 C37 114.26(19)
C24 C23 C22 121.0(2)
C24 C23 C28 118.1(3)
C28 C23 C22 120.8(2)
C23 C24 H24 119.0
C25 C24 C23 122.0(3)
C25 C24 H24 119.0
C24 C25 H25 120.4
C26 C25 C24 119.3(4)
C26 C25 H25 120.4
C25 C26 H26 119.6
C25 C26 C27 120.7(3)
C27 C26 H26 119.6
C26 C27 H27 120.1
C26 C27 C28 119.9(3)
C28 C27 H27 120.1
C23 C28 C27 120.0(3)
C23 C28 H28 120.0
C27 C28 H28 120.0
O1 C29 H29A 109.5
O1 C29 H29B 109.5
O1 C29 H29C 109.5
H29A C29 H29B 109.5
H29A C29 H29C 109.5
H29B C29 H29C 109.5
N1 C30 C13 177.0(3)
C32 C31 C21 122.9(2)
C32 C31 C36 117.8(2)
C36 C31 C21 119.3(2)
C31 C32 H32 119.5
C31 C32 C33 120.9(3)
C33 C32 H32 119.5
C32 C33 H33 119.9
C34 C33 C32 120.2(3)
C34 C33 H33 119.9
C33 C34 H34 120.1
C35 C34 C33 119.8(3)
C35 C34 H34 120.1
C34 C35 H35 119.9
C34 C35 C36 120.1(3)
C36 C35 H35 119.9
C31 C36 H36 119.5
C35 C36 C31 121.0(3)
C35 C36 H36 119.5
C38 C37 C22 122.5(2)
C38 C37 C42 118.1(2)
C42 C37 C22 119.4(2)
C37 C38 H38 119.7
C37 C38 C39 120.6(3)
C39 C38 H38 119.7
C38 C39 H39 119.7
C40 C39 C38 120.6(3)
C40 C39 H39 119.7
C39 C40 H40 120.1
C39 C40 C41 119.7(3)
C41 C40 H40 120.1
C40 C41 H41 120.0
C40 C41 C42 120.0(3)
C42 C41 H41 120.0
C37 C42 H42 119.5
C41 C42 C37 121.0(3)
C41 C42 H42 119.5

loop_
_geom_bond_atom_site_label_1
_geom_bond_atom_site_label_2
_geom_bond_distance
O1 C3 1.367(3)
O1 C29 1.403(4)
O2 C10 1.384(3)
O2 C14 1.373(2)
N1 C30 1.138(3)
C1 H1 0.9300
C1 C2 1.377(4)
C1 C6 1.376(4)
C2 H2 0.9300
C2 C3 1.364(4)
C3 C4 1.356(4)
C4 H4 0.9300
C4 C5 1.382(4)
C5 H5 0.9300
C5 C6 1.380(3)
C6 C7 1.482(3)
C7 C8 1.405(3)
C7 C12 1.390(3)
C8 H8 0.9300
C8 C9 1.380(4)
C9 H9 0.9300
C9 C10 1.370(3)
C10 C11 1.385(3)
C11 C12 1.392(3)
C11 C13 1.443(3)
C12 H12 0.9300
C13 C14 1.369(3)
C13 C30 1.414(3)
C14 C15 1.459(3)
C15 C16 1.384(3)
C15 C20 1.389(3)
C16 H16 0.9300
C16 C17 1.381(3)
C17 H17 0.9300
C17 C18 1.388(3)
C18 C19 1.385(3)
C18 C21 1.493(3)
C19 H19 0.9300
C19 C20 1.370(3)
C20 H20 0.9300
C21 C22 1.349(3)
C21 C31 1.499(3)
C22 C23 1.498(3)
C22 C37 1.501(3)
C23 C24 1.379(4)
C23 C28 1.385(4)
C24 H24 0.9300
C24 C25 1.373(4)
C25 H25 0.9300
C25 C26 1.360(5)
C26 H26 0.9300
C26 C27 1.370(6)
C27 H27 0.9300
C27 C28 1.394(4)
C28 H28 0.9300
C29 H29A 0.9600
C29 H29B 0.9600
C29 H29C 0.9600
C31 C32 1.379(3)
C31 C36 1.394(3)
C32 H32 0.9300
C32 C33 1.381(4)
C33 H33 0.9300
C33 C34 1.374(4)
C34 H34 0.9300
C34 C35 1.366(4)
C35 H35 0.9300
C35 C36 1.376(4)
C36 H36 0.9300
C37 C38 1.380(3)
C37 C42 1.388(3)
C38 H38 0.9300
C38 C39 1.383(4)
C39 H39 0.9300
C39 C40 1.364(4)
C40 H40 0.9300
C40 C41 1.371(4)
C41 H41 0.9300
C41 C42 1.380(4)
C42 H42 0.9300

loop_
_geom_torsion_atom_site_label_1
_geom_torsion_atom_site_label_2
_geom_torsion_atom_site_label_3
_geom_torsion_atom_site_label_4
_geom_torsion
O1 C3 C4 C5 -178.8(3)
O2 C10 C11 C12 179.45(19)
O2 C10 C11 C13 -1.0(2)
O2 C14 C15 C16 10.9(3)
O2 C14 C15 C20 -168.5(2)
C1 C2 C3 O1 178.3(3)
C1 C2 C3 C4 -0.4(5)
C1 C6 C7 C8 -142.6(3)
C1 C6 C7 C12 36.7(4)
C2 C1 C6 C5 0.3(5)
C2 C1 C6 C7 -179.6(3)
C2 C3 C4 C5 -0.2(5)
C3 C4 C5 C6 0.9(4)
C4 C5 C6 C1 -0.9(4)
C4 C5 C6 C7 179.0(2)
C5 C6 C7 C8 37.5(4)
C5 C6 C7 C12 -143.2(3)
C6 C1 C2 C3 0.3(6)
C6 C7 C8 C9 177.5(2)
C6 C7 C12 C11 -178.6(2)
C7 C8 C9 C10 0.8(4)
C8 C7 C12 C11 0.8(3)
C8 C9 C10 O2 179.2(2)
C8 C9 C10 C11 1.3(4)
C9 C10 C11 C12 -2.4(4)
C9 C10 C11 C13 177.2(2)
C10 O2 C14 C13 -1.0(2)
C10 O2 C14 C15 177.73(18)
C10 C11 C12 C7 1.2(3)
C10 C11 C13 C14 0.4(2)
C10 C11 C13 C30 -178.7(2)
C11 C13 C14 O2 0.3(2)
C11 C13 C14 C15 -178.0(2)
C11 C13 C30 N1 2(6)
C12 C7 C8 C9 -1.9(4)
C12 C11 C13 C14 179.8(2)
C12 C11 C13 C30 0.7(4)
C13 C11 C12 C7 -178.1(2)
C13 C14 C15 C16 -170.8(2)
C13 C14 C15 C20 9.8(4)
C14 O2 C10 C9 -176.9(2)
C14 O2 C10 C11 1.2(2)
C14 C13 C30 N1 -177(5)
C14 C15 C16 C17 178.4(2)
C14 C15 C20 C19 178.8(2)
C15 C16 C17 C18 3.0(3)
C16 C15 C20 C19 -0.6(3)
C16 C17 C18 C19 -0.8(3)
C16 C17 C18 C21 -175.3(2)
C17 C18 C19 C20 -2.1(4)
C17 C18 C21 C22 -107.5(3)
C17 C18 C21 C31 79.2(3)
C18 C19 C20 C15 2.8(4)
C18 C21 C22 C23 -168.3(2)
C18 C21 C22 C37 8.5(3)
C18 C21 C31 C32 -144.3(2)
C18 C21 C31 C36 35.6(3)
C19 C18 C21 C22 78.0(3)
C19 C18 C21 C31 -95.3(2)
C20 C15 C16 C17 -2.3(3)
C21 C18 C19 C20 172.7(2)
C21 C22 C23 C24 -120.2(3)
C21 C22 C23 C28 63.0(3)
C21 C22 C37 C38 52.7(3)
C21 C22 C37 C42 -129.0(3)
C21 C31 C32 C33 -176.2(2)
C21 C31 C36 C35 175.8(2)
C22 C21 C31 C32 42.6(3)
C22 C21 C31 C36 -137.6(2)
C22 C23 C24 C25 -179.3(3)
C22 C23 C28 C27 178.7(3)
C22 C37 C38 C39 178.0(3)
C22 C37 C42 C41 -178.1(3)
C23 C22 C37 C38 -130.2(3)
C23 C22 C37 C42 48.0(3)
C23 C24 C25 C26 1.4(5)
C24 C23 C28 C27 1.8(4)
C24 C25 C26 C27 0.2(6)
C25 C26 C27 C28 -0.8(6)
C26 C27 C28 C23 -0.2(5)
C28 C23 C24 C25 -2.4(4)
C29 O1 C3 C2 -179.6(3)
C29 O1 C3 C4 -1.0(4)
C30 C13 C14 O2 179.4(2)
C30 C13 C14 C15 1.0(4)
C31 C21 C22 C23 4.3(4)
C31 C21 C22 C37 -178.9(2)
C31 C32 C33 C34 0.0(4)
C32 C31 C36 C35 -4.3(3)
C32 C33 C34 C35 -3.6(4)
C33 C34 C35 C36 3.1(4)
C34 C35 C36 C31 0.9(4)
C36 C31 C32 C33 3.9(4)
C37 C22 C23 C24 62.7(3)
C37 C22 C23 C28 -114.1(3)
C37 C38 C39 C40 -0.5(5)
C38 C37 C42 C41 0.2(4)
C38 C39 C40 C41 1.3(5)
C39 C40 C41 C42 -1.4(5)
C40 C41 C42 C37 0.6(5)
C42 C37 C38 C39 -0.3(4)
